data_7037221
loop_
_publ_author_name
'Rigo, M.'
'Sklorz, J. A. W.'
'Hatje, N.'
'Noack, F.'
'Weber, M.'
'Wiecko, J.'
'M\"uller, C'

_publ_section_title
;
 2,4,6-Triphenylphosphinine and 2,4,6-triphenylposphabarrelene revisited:
 synthesis, reactivity and coordination chemistry.
;
_journal_issue 5
_journal_name_full 'Dalton transactions (Cambridge, England : 2003)'
_journal_page_first 2218
_journal_page_last 2226
_journal_paper_doi 10.1039/c5dt03609g
_journal_volume 45
_journal_year 2016
_chemical_formula_moiety 'C50 H34 O4 P2 W, 2(C2 H3 N)'
_chemical_formula_sum 'C54 H40 N2 O4 P2 W'
_chemical_formula_weight 1026.67
_space_group_crystal_system monoclinic
_space_group_IT_number 9
_space_group_name_Hall 'C -2yc'
_space_group_name_H-M_alt 'C 1 c 1'
_symmetry_space_group_name_Hall 'C -2yc'
_symmetry_space_group_name_H-M 'C 1 c 1'
_atom_sites_solution_hydrogens geom
_atom_sites_solution_primary direct
_audit_creation_date 2014-09-09
_audit_creation_method
;
Olex2 1.2
(compiled 2014.07.22 svn.r2960 for OlexSys, GUI svn.r4862)
;
_audit_update_record
;
2015-09-15 deposited with the CCDC.
2015-11-03 downloaded from the CCDC.
;
_cell_angle_alpha 90
_cell_angle_beta 119.7420(10)
_cell_angle_gamma 90
_cell_formula_units_Z 4
_cell_length_a 29.1358(14)
_cell_length_b 11.5350(6)
_cell_length_c 15.4712(7)
_cell_measurement_reflns_used 9977
_cell_measurement_temperature 100(2)
_cell_measurement_theta_max 28.312
_cell_measurement_theta_min 2.697
_cell_volume 4514.6(4)
_computing_cell_refinement 'SAINT v8.34A (Bruker, 2013)'
_computing_data_reduction 'SAINT v8.34A (Bruker, 2013)'
_computing_molecular_graphics 'Olex2 (Dolomanov et al., 2009)'
_computing_publication_material 'Olex2 (Dolomanov et al., 2009)'
_computing_structure_refinement 'ShelXL (Sheldrick, 2008)'
_computing_structure_solution 'ShelXS (Sheldrick, 2008)'
_diffrn_ambient_temperature 100.0
_diffrn_measured_fraction_theta_full 0.998
_diffrn_measured_fraction_theta_max 0.994
_diffrn_measurement_device_type 'Bruker P4'
_diffrn_measurement_method '\w scans'
_diffrn_radiation_monochromator graphite
_diffrn_radiation_type MoK\a
_diffrn_radiation_wavelength 0.71073
_diffrn_reflns_av_R_equivalents 0.0317
_diffrn_reflns_av_unetI/netI 0.0512
_diffrn_reflns_laue_measured_fraction_full 0.998
_diffrn_reflns_laue_measured_fraction_max 0.994
_diffrn_reflns_limit_h_max 38
_diffrn_reflns_limit_h_min -35
_diffrn_reflns_limit_k_max 13
_diffrn_reflns_limit_k_min -15
_diffrn_reflns_limit_l_max 20
_diffrn_reflns_limit_l_min -20
_diffrn_reflns_number 32070
_diffrn_reflns_point_group_measured_fraction_full 0.998
_diffrn_reflns_point_group_measured_fraction_max 0.994
_diffrn_reflns_theta_full 26.000
_diffrn_reflns_theta_max 28.360
_diffrn_reflns_theta_min 2.635
_exptl_absorpt_coefficient_mu 2.679
_exptl_absorpt_correction_T_max 0.7457
_exptl_absorpt_correction_T_min 0.6306
_exptl_absorpt_correction_type multi-scan
_exptl_absorpt_process_details
;
SADABS-2014/2 (Bruker,2014) was used for absorption correction.
wR2(int) was 0.1068 before and 0.0675 after correction.
The Ratio of minimum to maximum transmission is 0.8456.
The \l/2 correction factor is 0.00150.
;
_exptl_crystal_colour yellow
_exptl_crystal_colour_primary yellow
_exptl_crystal_density_diffrn 1.510
_exptl_crystal_description plate
_exptl_crystal_F_000 2056
_exptl_crystal_size_max 0.28
_exptl_crystal_size_mid 0.2
_exptl_crystal_size_min 0.03
_refine_diff_density_max 3.971
_refine_diff_density_min -0.765
_refine_diff_density_rms 0.111
_refine_ls_abs_structure_details
;
 Refined as an inversion twin.
;
_refine_ls_abs_structure_Flack 0.011(7)
_refine_ls_extinction_method none
_refine_ls_goodness_of_fit_ref 1.017
_refine_ls_hydrogen_treatment constr
_refine_ls_matrix_type full
_refine_ls_number_parameters 571
_refine_ls_number_reflns 9939
_refine_ls_number_restraints 2
_refine_ls_restrained_S_all 1.017
_refine_ls_R_factor_all 0.0332
_refine_ls_R_factor_gt 0.0293
_refine_ls_shift/su_max 0.001
_refine_ls_shift/su_mean 0.000
_refine_ls_structure_factor_coef Fsqd
_refine_ls_weighting_details 'w=1/[\s^2^(Fo^2^)+(0.0360P)^2^+1.1400P] where P=(Fo^2^+2Fc^2^)/3'
_refine_ls_weighting_scheme calc
_refine_ls_wR_factor_gt 0.0666
_refine_ls_wR_factor_ref 0.0679
_reflns_Friedel_coverage 0.999
_reflns_friedel_fraction_full 0.998
_reflns_friedel_fraction_max 0.994
_reflns_number_gt 9315
_reflns_number_total 9939
_reflns_threshold_expression 'I > 2\s(I)'
_cod_data_source_file c5dt03609g2.cif
_cod_data_source_block FN02B
_cod_depositor_comments 'Adding full bibliography for 7037218--7037221.cif.'
_cod_database_code 7037221
_shelxl_version_number 2014/6
_shelx_space_group_comment
;
The symmetry employed for this shelxl refinement is uniquely defined
by the following loop, which should always be used as a source of
symmetry information in preference to the above space-group names.
They are only intended as comments.
;
_olex2_refinement_description
;
1. Fixed Uiso
 At 1.2 times of:
  All C(H) groups
 At 1.5 times of:
  All C(H,H,H) groups
2.a Aromatic/amide H refined with riding coordinates:
 C2(H2), C4(H4), C7(H7), C8(H8), C9(H9), C10(H10), C11(H11), C13(H13),
 C14(H14), C15(H15), C16(H16), C17(H17), C19(H19), C20(H20), C21(H21), C22(H22),
  C23(H23), C25(H25), C27(H27), C30(H30), C31(H31), C32(H32), C33(H33),
 C34(H34), C36(H36), C37(H37), C38(H38), C39(H39), C40(H40), C42(H42), C43(H43),
  C44(H44), C45(H45), C46(H46)
2.b Idealised Me refined as rotating group:
 C53(H53A,H53B,H53C), C51(H51A,H51B,H51C)
;
_olex2_submission_special_instructions 'No special instructions were received'

loop_
_space_group_symop_operation_xyz
'x, y, z'
'x, -y, z+1/2'
'x+1/2, y+1/2, z'
'x+1/2, -y+1/2, z+1/2'

loop_
_atom_site_label
_atom_site_type_symbol
_atom_site_fract_x
_atom_site_fract_y
_atom_site_fract_z
_atom_site_U_iso_or_equiv
_atom_site_adp_type
_atom_site_occupancy
_atom_site_site_symmetry_order
_atom_site_calc_flag
_atom_site_refinement_flags_posn
W1 W 0.40742(2) 0.78092(2) 0.04613(2) 0.01006(6) Uani 1 1 d .
P1 P 0.48205(6) 0.72685(13) 0.01852(11) 0.0143(3) Uani 1 1 d .
P2 P 0.48076(6) 0.83942(13) 0.21376(10) 0.0134(3) Uani 1 1 d .
O1 O 0.38535(19) 1.0342(4) -0.0457(3) 0.0295(11) Uani 1 1 d .
O2 O 0.3181(2) 0.7246(4) -0.1710(3) 0.0267(11) Uani 1 1 d .
O3 O 0.39130(19) 0.5217(4) 0.0924(3) 0.0266(10) Uani 1 1 d .
O4 O 0.31913(19) 0.8203(5) 0.1033(4) 0.0319(11) Uani 1 1 d .
C1 C 0.5431(2) 0.7949(5) 0.0626(4) 0.0137(11) Uani 1 1 d .
C2 C 0.5878(2) 0.7331(5) 0.0793(4) 0.0157(12) Uani 1 1 d .
H2 H 0.6199 0.7754 0.1039 0.019 Uiso 1 1 calc R
C3 C 0.5897(2) 0.6145(5) 0.0629(4) 0.0167(12) Uani 1 1 d .
C4 C 0.5435(2) 0.5479(5) 0.0177(4) 0.0168(12) Uani 1 1 d .
H4 H 0.5471 0.4688 0.0049 0.020 Uiso 1 1 calc R
C5 C 0.4931(2) 0.5870(5) -0.0100(4) 0.0152(11) Uani 1 1 d .
C6 C 0.4481(2) 0.5064(5) -0.0641(4) 0.0162(12) Uani 1 1 d .
C7 C 0.4472(3) 0.3968(6) -0.0286(5) 0.0256(14) Uani 1 1 d .
H7 H 0.4754 0.3730 0.0342 0.031 Uiso 1 1 calc R
C8 C 0.4055(3) 0.3209(6) -0.0837(5) 0.0309(16) Uani 1 1 d .
H8 H 0.4054 0.2460 -0.0581 0.037 Uiso 1 1 calc R
C9 C 0.3640(3) 0.3542(6) -0.1759(5) 0.0317(16) Uani 1 1 d .
H9 H 0.3355 0.3025 -0.2137 0.038 Uiso 1 1 calc R
C10 C 0.3647(3) 0.4639(6) -0.2120(5) 0.0269(15) Uani 1 1 d .
H10 H 0.3366 0.4870 -0.2752 0.032 Uiso 1 1 calc R
C11 C 0.4059(2) 0.5407(6) -0.1570(4) 0.0185(12) Uani 1 1 d .
H11 H 0.4055 0.6161 -0.1822 0.022 Uiso 1 1 calc R
C12 C 0.5487(2) 0.9221(5) 0.0826(4) 0.0152(11) Uani 1 1 d .
C13 C 0.5120(2) 0.9980(5) 0.0121(4) 0.0159(12) Uani 1 1 d .
H13 H 0.4817 0.9685 -0.0450 0.019 Uiso 1 1 calc R
C14 C 0.5200(3) 1.1178(5) 0.0254(5) 0.0225(13) Uani 1 1 d .
H14 H 0.4951 1.1694 -0.0231 0.027 Uiso 1 1 calc R
C15 C 0.5636(3) 1.1616(6) 0.1085(5) 0.0269(14) Uani 1 1 d .
H15 H 0.5690 1.2430 0.1170 0.032 Uiso 1 1 calc R
C16 C 0.5998(3) 1.0859(6) 0.1798(5) 0.0238(14) Uani 1 1 d .
H16 H 0.6297 1.1158 0.2375 0.029 Uiso 1 1 calc R
C17 C 0.5923(2) 0.9656(6) 0.1670(4) 0.0192(12) Uani 1 1 d .
H17 H 0.6169 0.9142 0.2160 0.023 Uiso 1 1 calc R
C18 C 0.6413(2) 0.5575(5) 0.0940(4) 0.0191(13) Uani 1 1 d .
C19 C 0.6873(2) 0.5947(6) 0.1819(4) 0.0205(13) Uani 1 1 d .
H19 H 0.6853 0.6580 0.2191 0.025 Uiso 1 1 calc R
C20 C 0.7352(4) 0.5386(8) 0.2134(6) 0.024(2) Uani 1 1 d .
H20 H 0.7659 0.5643 0.2719 0.029 Uiso 1 1 calc R
C21 C 0.7388(3) 0.4459(6) 0.1606(5) 0.0266(14) Uani 1 1 d .
H21 H 0.7715 0.4067 0.1837 0.032 Uiso 1 1 calc R
C22 C 0.6944(3) 0.4103(6) 0.0738(5) 0.0280(15) Uani 1 1 d .
H22 H 0.6971 0.3480 0.0365 0.034 Uiso 1 1 calc R
C23 C 0.6460(3) 0.4644(6) 0.0408(5) 0.0221(14) Uani 1 1 d .
H23 H 0.6158 0.4382 -0.0183 0.026 Uiso 1 1 calc R
C24 C 0.4910(2) 0.9792(5) 0.2606(4) 0.0141(11) Uani 1 1 d .
C25 C 0.5401(2) 1.0173(5) 0.3359(4) 0.0172(12) Uani 1 1 d .
H25 H 0.5432 1.0963 0.3553 0.021 Uiso 1 1 calc R
C26 C 0.5854(3) 0.9467(8) 0.3852(5) 0.0154(16) Uani 1 1 d .
C27 C 0.5837(2) 0.8289(6) 0.3638(4) 0.0163(12) Uani 1 1 d .
H27 H 0.6150 0.7855 0.4028 0.020 Uiso 1 1 calc R
C28 C 0.5404(2) 0.7688(5) 0.2908(4) 0.0129(11) Uani 1 1 d .
C29 C 0.5451(2) 0.6414(5) 0.2807(4) 0.0142(11) Uani 1 1 d .
C30 C 0.5083(2) 0.5657(5) 0.2809(4) 0.0169(12) Uani 1 1 d .
H30 H 0.4786 0.5952 0.2836 0.020 Uiso 1 1 calc R
C31 C 0.5146(3) 0.4463(5) 0.2770(4) 0.0206(13) Uani 1 1 d .
H31 H 0.4895 0.3946 0.2779 0.025 Uiso 1 1 calc R
C32 C 0.5575(3) 0.4032(6) 0.2719(4) 0.0225(13) Uani 1 1 d .
H32 H 0.5618 0.3219 0.2690 0.027 Uiso 1 1 calc R
C33 C 0.5941(3) 0.4789(5) 0.2710(4) 0.0198(13) Uani 1 1 d .
H33 H 0.6232 0.4493 0.2663 0.024 Uiso 1 1 calc R
C34 C 0.5885(2) 0.5977(6) 0.2770(4) 0.0175(12) Uani 1 1 d .
H34 H 0.6144 0.6491 0.2786 0.021 Uiso 1 1 calc R
C35 C 0.4462(2) 1.0615(5) 0.2215(4) 0.0153(11) Uani 1 1 d .
C36 C 0.4021(2) 1.0369(6) 0.2321(4) 0.0194(12) Uani 1 1 d .
H36 H 0.4006 0.9662 0.2621 0.023 Uiso 1 1 calc R
C37 C 0.3608(3) 1.1150(6) 0.1993(5) 0.0272(15) Uani 1 1 d .
H37 H 0.3316 1.0988 0.2087 0.033 Uiso 1 1 calc R
C38 C 0.3618(3) 1.2171(6) 0.1527(6) 0.0294(16) Uani 1 1 d .
H38 H 0.3330 1.2699 0.1291 0.035 Uiso 1 1 calc R
C39 C 0.4050(3) 1.2416(6) 0.1409(6) 0.0294(16) Uani 1 1 d .
H39 H 0.4058 1.3113 0.1090 0.035 Uiso 1 1 calc R
C40 C 0.4468(3) 1.1648(6) 0.1755(5) 0.0226(13) Uani 1 1 d .
H40 H 0.4764 1.1827 0.1677 0.027 Uiso 1 1 calc R
C41 C 0.6350(2) 0.9978(6) 0.4672(5) 0.0221(13) Uani 1 1 d .
C42 C 0.6486(3) 1.1133(6) 0.4609(5) 0.0264(15) Uani 1 1 d .
H42 H 0.6267 1.1586 0.4038 0.032 Uiso 1 1 calc R
C43 C 0.6948(3) 1.1610(7) 0.5398(6) 0.0350(18) Uani 1 1 d .
H43 H 0.7042 1.2387 0.5352 0.042 Uiso 1 1 calc R
C44 C 0.7261(3) 1.0976(9) 0.6226(6) 0.043(2) Uani 1 1 d .
H44 H 0.7567 1.1316 0.6762 0.052 Uiso 1 1 calc R
C45 C 0.7133(3) 0.9826(8) 0.6290(5) 0.0372(19) Uani 1 1 d .
H45 H 0.7356 0.9375 0.6860 0.045 Uiso 1 1 calc R
C46 C 0.6675(3) 0.9339(7) 0.5511(5) 0.0292(16) Uani 1 1 d .
H46 H 0.6587 0.8558 0.5558 0.035 Uiso 1 1 calc R
C47 C 0.3975(2) 0.9460(5) -0.0073(4) 0.0166(12) Uani 1 1 d .
C48 C 0.3504(3) 0.7431(5) -0.0935(5) 0.0157(12) Uani 1 1 d .
C49 C 0.4014(2) 0.6124(5) 0.0787(4) 0.0152(11) Uani 1 1 d .
C50 C 0.3511(3) 0.8098(5) 0.0826(4) 0.0190(13) Uani 1 1 d .
N2 N 0.7187(5) 1.2569(8) 0.3375(7) 0.073(3) Uani 1 1 d .
C53 C 0.7520(4) 1.4447(8) 0.4423(6) 0.045(2) Uani 1 1 d .
H53A H 0.7280 1.5090 0.4065 0.068 Uiso 1 1 calc GR
H53B H 0.7875 1.4632 0.4545 0.068 Uiso 1 1 calc GR
H53C H 0.7531 1.4328 0.5060 0.068 Uiso 1 1 calc GR
C54 C 0.7333(4) 1.3405(9) 0.3833(6) 0.046(2) Uani 1 1 d .
N1 N 0.7080(3) 0.7729(7) 0.3793(6) 0.0435(18) Uani 1 1 d .
C51 C 0.7548(3) 0.9722(7) 0.4200(6) 0.043(2) Uani 1 1 d .
H51A H 0.7755 0.9789 0.3860 0.065 Uiso 1 1 calc GR
H51B H 0.7784 0.9790 0.4920 0.065 Uiso 1 1 calc GR
H51C H 0.7283 1.0341 0.3972 0.065 Uiso 1 1 calc GR
C52 C 0.7284(3) 0.8600(7) 0.3974(5) 0.0303(16) Uani 1 1 d .

loop_
_atom_site_aniso_label
_atom_site_aniso_U_11
_atom_site_aniso_U_22
_atom_site_aniso_U_33
_atom_site_aniso_U_23
_atom_site_aniso_U_13
_atom_site_aniso_U_12
W1 0.00952(9) 0.00891(8) 0.01026(8) -0.00110(15) 0.00377(6) -0.00031(16)
P1 0.0147(7) 0.0126(7) 0.0151(7) -0.0026(6) 0.0069(6) -0.0016(6)
P2 0.0122(7) 0.0131(7) 0.0136(6) -0.0019(6) 0.0055(5) -0.0008(6)
O1 0.028(3) 0.016(2) 0.037(3) 0.006(2) 0.010(2) 0.003(2)
O2 0.022(3) 0.026(3) 0.021(2) -0.0057(19) 0.002(2) 0.000(2)
O3 0.030(3) 0.019(2) 0.031(2) 0.0060(19) 0.015(2) 0.000(2)
O4 0.024(3) 0.041(3) 0.041(3) -0.004(2) 0.024(2) 0.003(2)
C1 0.016(3) 0.012(3) 0.014(2) -0.001(2) 0.008(2) -0.001(2)
C2 0.014(3) 0.018(3) 0.018(3) -0.002(2) 0.009(2) -0.003(2)
C3 0.017(3) 0.017(3) 0.017(3) 0.001(2) 0.009(2) 0.002(2)
C4 0.019(3) 0.015(3) 0.018(3) -0.001(2) 0.010(2) 0.003(2)
C5 0.018(3) 0.013(3) 0.014(2) -0.002(2) 0.008(2) -0.003(2)
C6 0.014(3) 0.016(3) 0.019(3) -0.004(2) 0.008(2) -0.002(2)
C7 0.027(4) 0.021(3) 0.026(3) 0.000(3) 0.012(3) -0.001(3)
C8 0.031(4) 0.017(3) 0.042(4) -0.003(3) 0.015(3) -0.003(3)
C9 0.024(4) 0.028(4) 0.038(4) -0.014(3) 0.012(3) -0.011(3)
C10 0.017(3) 0.028(4) 0.025(3) -0.007(3) 0.003(3) 0.001(3)
C11 0.017(3) 0.021(3) 0.017(3) -0.002(2) 0.008(2) 0.001(2)
C12 0.019(3) 0.013(3) 0.020(3) -0.001(2) 0.015(2) 0.001(2)
C13 0.018(3) 0.014(3) 0.020(3) -0.002(2) 0.013(2) -0.002(2)
C14 0.029(4) 0.016(3) 0.030(3) 0.002(3) 0.020(3) 0.003(3)
C15 0.037(4) 0.016(3) 0.040(4) -0.006(3) 0.028(3) -0.003(3)
C16 0.026(4) 0.023(3) 0.028(3) -0.011(3) 0.017(3) -0.010(3)
C17 0.020(3) 0.022(3) 0.020(3) -0.003(2) 0.013(2) -0.006(3)
C18 0.015(3) 0.020(3) 0.021(3) 0.001(2) 0.008(2) -0.001(2)
C19 0.020(3) 0.019(3) 0.023(3) -0.002(2) 0.011(3) 0.000(3)
C20 0.019(4) 0.023(4) 0.030(4) -0.002(3) 0.012(3) -0.001(3)
C21 0.017(3) 0.025(3) 0.038(4) -0.003(3) 0.014(3) 0.002(3)
C22 0.023(3) 0.029(4) 0.036(4) -0.009(3) 0.018(3) -0.001(3)
C23 0.020(3) 0.021(3) 0.028(3) -0.006(3) 0.014(3) -0.003(3)
C24 0.014(3) 0.013(3) 0.016(3) -0.002(2) 0.009(2) 0.000(2)
C25 0.016(3) 0.019(3) 0.016(3) -0.005(2) 0.008(2) -0.005(2)
C26 0.012(4) 0.025(4) 0.011(3) -0.004(3) 0.007(3) -0.003(3)
C27 0.014(3) 0.024(3) 0.010(2) 0.000(2) 0.005(2) -0.001(3)
C28 0.012(3) 0.014(3) 0.012(2) 0.001(2) 0.006(2) -0.002(2)
C29 0.016(3) 0.014(3) 0.010(2) 0.002(2) 0.004(2) 0.000(2)
C30 0.017(3) 0.018(3) 0.016(3) 0.000(2) 0.008(2) 0.001(2)
C31 0.023(3) 0.018(3) 0.018(3) 0.003(2) 0.008(2) 0.000(3)
C32 0.030(4) 0.016(3) 0.020(3) 0.003(2) 0.011(3) 0.007(3)
C33 0.022(3) 0.019(3) 0.018(3) 0.003(2) 0.010(2) 0.007(3)
C34 0.019(3) 0.020(3) 0.012(2) 0.002(2) 0.006(2) 0.002(2)
C35 0.016(3) 0.015(3) 0.014(2) -0.007(2) 0.006(2) -0.004(2)
C36 0.020(3) 0.018(3) 0.020(3) -0.005(2) 0.011(2) -0.003(2)
C37 0.016(3) 0.032(4) 0.036(3) -0.011(3) 0.014(3) -0.004(3)
C38 0.021(3) 0.024(4) 0.037(4) -0.004(3) 0.010(3) 0.007(3)
C39 0.032(4) 0.015(3) 0.037(4) 0.000(3) 0.013(3) 0.003(3)
C40 0.022(3) 0.015(3) 0.034(3) -0.004(3) 0.016(3) -0.004(3)
C41 0.013(3) 0.031(4) 0.023(3) -0.012(3) 0.010(2) -0.006(3)
C42 0.021(3) 0.028(3) 0.034(3) -0.019(3) 0.016(3) -0.007(3)
C43 0.023(4) 0.040(4) 0.045(4) -0.026(4) 0.019(3) -0.013(3)
C44 0.018(4) 0.068(6) 0.036(4) -0.036(4) 0.007(3) -0.011(4)
C45 0.017(4) 0.063(6) 0.022(3) -0.015(3) 0.002(3) 0.001(4)
C46 0.016(3) 0.050(5) 0.018(3) -0.011(3) 0.005(3) -0.006(3)
C47 0.014(3) 0.011(3) 0.020(3) -0.003(2) 0.005(2) -0.001(2)
C48 0.018(3) 0.014(3) 0.020(3) 0.009(2) 0.014(3) 0.009(2)
C49 0.022(3) 0.008(3) 0.012(2) -0.003(2) 0.005(2) 0.000(2)
C50 0.025(3) 0.019(3) 0.010(2) -0.004(2) 0.007(2) -0.011(3)
N2 0.103(9) 0.037(4) 0.064(6) -0.005(4) 0.030(6) -0.021(5)
C53 0.046(5) 0.044(5) 0.038(4) -0.005(4) 0.015(4) -0.001(4)
C54 0.047(5) 0.043(5) 0.045(4) 0.008(4) 0.020(4) -0.003(4)
N1 0.039(4) 0.051(5) 0.045(4) -0.017(3) 0.025(4) -0.015(4)
C51 0.040(5) 0.032(4) 0.053(5) -0.011(4) 0.020(4) 0.001(4)
C52 0.019(3) 0.040(4) 0.028(3) -0.004(3) 0.009(3) 0.005(3)

loop_
_atom_type_symbol
_atom_type_description
_atom_type_scat_dispersion_real
_atom_type_scat_dispersion_imag
_atom_type_scat_source
C C 0.0033 0.0016 'International Tables Vol C Tables 4.2.6.8 and 6.1.1.4'
H H 0.0000 0.0000 'International Tables Vol C Tables 4.2.6.8 and 6.1.1.4'
N N 0.0061 0.0033 'International Tables Vol C Tables 4.2.6.8 and 6.1.1.4'
O O 0.0106 0.0060 'International Tables Vol C Tables 4.2.6.8 and 6.1.1.4'
P P 0.1023 0.0942 'International Tables Vol C Tables 4.2.6.8 and 6.1.1.4'
W W -0.8490 6.8722 'International Tables Vol C Tables 4.2.6.8 and 6.1.1.4'

loop_
_geom_angle_atom_site_label_1
_geom_angle_atom_site_label_2
_geom_angle_atom_site_label_3
_geom_angle
P1 W1 P2 82.88(5)
C47 W1 P1 97.15(18)
C47 W1 P2 92.58(16)
C48 W1 P1 94.99(18)
C48 W1 P2 175.54(18)
C48 W1 C47 83.8(2)
C48 W1 C49 86.1(2)
C49 W1 P1 89.59(18)
C49 W1 P2 97.77(15)
C49 W1 C47 168.3(2)
C50 W1 P1 172.72(17)
C50 W1 P2 93.51(16)
C50 W1 C47 89.3(2)
C50 W1 C48 89.0(2)
C50 W1 C49 84.6(2)
C1 P1 W1 128.8(2)
C1 P1 C5 103.6(3)
C5 P1 W1 124.1(2)
C24 P2 W1 124.5(2)
C24 P2 C28 104.0(3)
C28 P2 W1 129.2(2)
C2 C1 P1 121.4(4)
C2 C1 C12 117.9(5)
C12 C1 P1 120.7(4)
C1 C2 C3 125.8(6)
C2 C3 C4 120.9(5)
C2 C3 C18 120.0(5)
C4 C3 C18 119.1(5)
C5 C4 C3 125.8(6)
C4 C5 P1 121.5(4)
C4 C5 C6 118.4(5)
C6 C5 P1 120.1(4)
C7 C6 C5 122.3(5)
C7 C6 C11 118.9(6)
C11 C6 C5 118.7(5)
C6 C7 C8 120.9(6)
C9 C8 C7 120.3(7)
C10 C9 C8 119.1(6)
C9 C10 C11 121.0(6)
C10 C11 C6 119.8(6)
C13 C12 C1 119.5(5)
C17 C12 C1 120.4(5)
C17 C12 C13 119.9(6)
C12 C13 C14 119.9(6)
C15 C14 C13 120.5(6)
C14 C15 C16 119.6(6)
C15 C16 C17 120.3(6)
C12 C17 C16 119.7(6)
C19 C18 C3 120.0(6)
C23 C18 C3 121.8(5)
C23 C18 C19 118.2(6)
C20 C19 C18 120.1(6)
C21 C20 C19 120.7(8)
C20 C21 C22 119.7(7)
C21 C22 C23 120.8(6)
C22 C23 C18 120.4(6)
C25 C24 P2 122.4(5)
C25 C24 C35 118.1(5)
C35 C24 P2 119.4(4)
C24 C25 C26 124.5(6)
C25 C26 C41 118.9(7)
C27 C26 C25 121.4(6)
C27 C26 C41 119.6(7)
C28 C27 C26 126.2(6)
C27 C28 P2 121.1(5)
C27 C28 C29 118.8(5)
C29 C28 P2 120.1(4)
C30 C29 C28 120.5(5)
C30 C29 C34 119.6(6)
C34 C29 C28 119.7(5)
C29 C30 C31 120.3(6)
C32 C31 C30 120.0(6)
C33 C32 C31 119.7(6)
C32 C33 C34 120.5(6)
C29 C34 C33 119.9(6)
C36 C35 C24 119.8(5)
C40 C35 C24 121.7(5)
C40 C35 C36 118.5(6)
C37 C36 C35 120.4(6)
C36 C37 C38 120.3(6)
C37 C38 C39 119.7(6)
C40 C39 C38 120.1(7)
C39 C40 C35 120.9(6)
C42 C41 C26 120.2(6)
C46 C41 C26 120.8(7)
C46 C41 C42 119.0(6)
C43 C42 C41 119.5(7)
C44 C43 C42 120.9(8)
C43 C44 C45 120.0(7)
C44 C45 C46 119.7(8)
C41 C46 C45 120.9(8)
O1 C47 W1 171.1(5)
O2 C48 W1 178.2(6)
O3 C49 W1 171.0(5)
O4 C50 W1 176.6(6)
N2 C54 C53 179.2(10)
N1 C52 C51 179.4(9)

loop_
_geom_bond_atom_site_label_1
_geom_bond_atom_site_label_2
_geom_bond_distance
W1 P1 2.4940(16)
W1 P2 2.4998(14)
W1 C47 2.038(6)
W1 C48 2.014(6)
W1 C49 2.037(6)
W1 C50 2.010(7)
P1 C1 1.743(6)
P1 C5 1.744(6)
P2 C24 1.732(6)
P2 C28 1.745(6)
O1 C47 1.142(7)
O2 C48 1.118(8)
O3 C49 1.136(7)
O4 C50 1.132(8)
C1 C2 1.393(9)
C1 C12 1.492(8)
C2 C3 1.398(8)
C3 C4 1.398(8)
C3 C18 1.485(8)
C4 C5 1.387(8)
C5 C6 1.481(8)
C6 C7 1.384(9)
C6 C11 1.408(8)
C7 C8 1.394(10)
C8 C9 1.391(10)
C9 C10 1.388(10)
C10 C11 1.392(9)
C12 C13 1.394(8)
C12 C17 1.387(8)
C13 C14 1.399(8)
C14 C15 1.380(9)
C15 C16 1.391(10)
C16 C17 1.403(9)
C18 C19 1.421(8)
C18 C23 1.401(9)
C19 C20 1.389(11)
C20 C21 1.379(11)
C21 C22 1.386(9)
C22 C23 1.387(9)
C24 C25 1.392(8)
C24 C35 1.480(8)
C25 C26 1.412(10)
C26 C27 1.393(11)
C26 C41 1.492(9)
C27 C28 1.391(8)
C28 C29 1.493(8)
C29 C30 1.385(8)
C29 C34 1.388(8)
C30 C31 1.394(8)
C31 C32 1.384(9)
C32 C33 1.382(9)
C33 C34 1.389(8)
C35 C36 1.402(8)
C35 C40 1.392(9)
C36 C37 1.383(9)
C37 C38 1.387(10)
C38 C39 1.388(11)
C39 C40 1.382(10)
C41 C42 1.407(10)
C41 C46 1.380(10)
C42 C43 1.405(9)
C43 C44 1.361(12)
C44 C45 1.394(13)
C45 C46 1.397(9)
N2 C54 1.146(12)
C53 C54 1.444(13)
N1 C52 1.128(10)
C51 C52 1.457(11)

loop_
_geom_torsion_atom_site_label_1
_geom_torsion_atom_site_label_2
_geom_torsion_atom_site_label_3
_geom_torsion_atom_site_label_4
_geom_torsion
W1 P1 C1 C2 151.6(4)
W1 P1 C1 C12 -29.1(6)
W1 P1 C5 C4 -150.7(4)
W1 P1 C5 C6 28.6(5)
W1 P2 C24 C25 -157.6(4)
W1 P2 C24 C35 23.7(5)
W1 P2 C28 C27 157.9(4)
W1 P2 C28 C29 -23.6(6)
P1 C1 C2 C3 0.6(9)
P1 C1 C12 C13 -46.8(7)
P1 C1 C12 C17 138.0(5)
P1 C5 C6 C7 -126.4(6)
P1 C5 C6 C11 56.5(7)
P2 C24 C25 C26 -3.4(9)
P2 C24 C35 C36 61.5(6)
P2 C24 C35 C40 -119.7(5)
P2 C28 C29 C30 -51.1(7)
P2 C28 C29 C34 132.8(5)
C1 P1 C5 C4 9.8(5)
C1 P1 C5 C6 -170.9(4)
C1 C2 C3 C4 6.3(9)
C1 C2 C3 C18 -173.5(6)
C1 C12 C13 C14 -173.5(5)
C1 C12 C17 C16 173.6(5)
C2 C1 C12 C13 132.5(6)
C2 C1 C12 C17 -42.6(8)
C2 C3 C4 C5 -3.7(9)
C2 C3 C18 C19 35.1(8)
C2 C3 C18 C23 -147.1(6)
C3 C4 C5 P1 -5.3(8)
C3 C4 C5 C6 175.4(5)
C3 C18 C19 C20 177.4(7)
C3 C18 C23 C22 -177.6(6)
C4 C3 C18 C19 -144.7(6)
C4 C3 C18 C23 33.1(8)
C4 C5 C6 C7 52.9(8)
C4 C5 C6 C11 -124.2(6)
C5 P1 C1 C2 -7.7(6)
C5 P1 C1 C12 171.6(4)
C5 C6 C7 C8 -176.7(6)
C5 C6 C11 C10 176.2(6)
C6 C7 C8 C9 0.2(11)
C7 C6 C11 C10 -1.0(9)
C7 C8 C9 C10 -0.1(11)
C8 C9 C10 C11 -0.5(11)
C9 C10 C11 C6 1.1(10)
C11 C6 C7 C8 0.4(10)
C12 C1 C2 C3 -178.7(5)
C12 C13 C14 C15 -0.7(9)
C13 C12 C17 C16 -1.5(9)
C13 C14 C15 C16 -0.5(10)
C14 C15 C16 C17 0.7(10)
C15 C16 C17 C12 0.3(9)
C17 C12 C13 C14 1.7(9)
C18 C3 C4 C5 176.1(6)
C18 C19 C20 C21 -0.5(11)
C19 C18 C23 C22 0.3(10)
C19 C20 C21 C22 1.7(12)
C20 C21 C22 C23 -1.9(11)
C21 C22 C23 C18 0.9(11)
C23 C18 C19 C20 -0.5(10)
C24 P2 C28 C27 -5.1(6)
C24 P2 C28 C29 173.4(4)
C24 C25 C26 C27 -2.4(11)
C24 C25 C26 C41 -177.8(6)
C24 C35 C36 C37 177.5(5)
C24 C35 C40 C39 -178.8(6)
C25 C24 C35 C36 -117.3(6)
C25 C24 C35 C40 61.5(7)
C25 C26 C27 C28 3.9(11)
C25 C26 C41 C42 -36.7(9)
C25 C26 C41 C46 141.9(7)
C26 C27 C28 P2 0.6(9)
C26 C27 C28 C29 -177.9(6)
C26 C41 C42 C43 178.5(6)
C26 C41 C46 C45 -178.4(6)
C27 C26 C41 C42 147.9(7)
C27 C26 C41 C46 -33.5(10)
C27 C28 C29 C30 127.5(6)
C27 C28 C29 C34 -48.6(7)
C28 P2 C24 C25 6.4(6)
C28 P2 C24 C35 -172.3(4)
C28 C29 C30 C31 -176.4(5)
C28 C29 C34 C33 177.8(5)
C29 C30 C31 C32 -0.7(8)
C30 C29 C34 C33 1.6(8)
C30 C31 C32 C33 0.3(9)
C31 C32 C33 C34 1.1(9)
C32 C33 C34 C29 -2.1(8)
C34 C29 C30 C31 -0.2(8)
C35 C24 C25 C26 175.4(6)
C35 C36 C37 C38 1.9(9)
C36 C35 C40 C39 0.0(9)
C36 C37 C38 C39 -1.3(10)
C37 C38 C39 C40 -0.1(11)
C38 C39 C40 C35 0.7(10)
C40 C35 C36 C37 -1.3(8)
C41 C26 C27 C28 179.2(6)
C41 C42 C43 C44 -0.9(10)
C42 C41 C46 C45 0.2(10)
C42 C43 C44 C45 1.7(11)
C43 C44 C45 C46 -1.6(11)
C44 C45 C46 C41 0.7(11)
C46 C41 C42 C43 -0.1(10)
